data_4111530
loop_
_publ_author_name
'Arunkumar Natarajan'
'Joel T. Mague'
'V. Ramamurthy'

_publ_section_title
;
 Asymmetric Induction during Yang Cyclization of \a-Oxoamides: The Power
 of a Covalently Linked Chiral Auxiliary Is Enhanced in the Crystalline
 State
;
_journal_name_full 'Journal of the American Chemical Society'
_journal_page_first 3568
_journal_page_last 3576
_journal_paper_doi 10.1021/ja043999p
_journal_volume 127
_journal_year 2005
_chemical_formula_sum 'C20 H30 N2 O3'
_chemical_formula_weight 346.46
_chemical_name_systematic
; 
 4-diisopropylaminooxalyl-N-((R)-1,2-dimethylpropyl)benzamide 
;
_space_group_IT_number 19
_symmetry_cell_setting orthorhombic
_symmetry_space_group_name_Hall 'P 2ac 2ab'
_symmetry_space_group_name_H-M 'P 21 21 21'
_atom_sites_solution_hydrogens geom
_atom_sites_solution_primary direct
_atom_sites_solution_secondary difmap
_audit_creation_method SHELXL-97
_cell_angle_alpha 90.00
_cell_angle_beta 90.00
_cell_angle_gamma 90.00
_cell_formula_units_Z 4
_cell_length_a 6.4651(6)
_cell_length_b 15.1371(14)
_cell_length_c 19.9694(19)
_cell_measurement_reflns_used 5364
_cell_measurement_temperature 100(2)
_cell_measurement_theta_max 27.424
_cell_measurement_theta_min 2.444
_cell_volume 1954.3(3)
_computing_cell_refinement 'Bruker SMART'
_computing_data_collection 'Bruker SMART'
_computing_data_reduction 'Bruker SAINT'
_computing_molecular_graphics 'Bruker SHELXTL'
_computing_publication_material 'Bruker SHELXTL'
_computing_structure_refinement 'SHELXL-97 (Sheldrick, 1997)'
_computing_structure_solution 'SHELXS-97 (Sheldrick, 1990)'
_diffrn_ambient_temperature 100(2)
_diffrn_measured_fraction_theta_full 0.990
_diffrn_measured_fraction_theta_max 0.990
_diffrn_measurement_device_type 'CCD area detector'
_diffrn_measurement_method 'phi and omega scans'
_diffrn_radiation_monochromator graphite
_diffrn_radiation_source 'fine-focus sealed tube'
_diffrn_radiation_type MoK\a
_diffrn_radiation_wavelength 0.71073
_diffrn_reflns_av_R_equivalents 0.0518
_diffrn_reflns_av_sigmaI/netI 0.0587
_diffrn_reflns_limit_h_max 8
_diffrn_reflns_limit_h_min -8
_diffrn_reflns_limit_k_max 20
_diffrn_reflns_limit_k_min -19
_diffrn_reflns_limit_l_max 26
_diffrn_reflns_limit_l_min -26
_diffrn_reflns_number 17656
_diffrn_reflns_theta_full 28.29
_diffrn_reflns_theta_max 28.29
_diffrn_reflns_theta_min 2.04
_exptl_absorpt_coefficient_mu 0.079
_exptl_absorpt_correction_T_max 0.9972
_exptl_absorpt_correction_T_min 0.8157
_exptl_absorpt_correction_type multi-scan
_exptl_absorpt_process_details SADABS
_exptl_crystal_colour Colorless
_exptl_crystal_density_diffrn 1.178
_exptl_crystal_density_meas 0
_exptl_crystal_description Column
_exptl_crystal_F_000 752
_exptl_crystal_size_max 0.22
_exptl_crystal_size_mid 0.06
_exptl_crystal_size_min 0.04
_refine_diff_density_max 0.261
_refine_diff_density_min -0.189
_refine_diff_density_rms 0.044
_refine_ls_abs_structure_details 'Flack H D (1983), Acta Cryst. A39, 876-881'
_refine_ls_abs_structure_Flack 1.6(12)
_refine_ls_extinction_method none
_refine_ls_goodness_of_fit_ref 1.025
_refine_ls_hydrogen_treatment constr
_refine_ls_matrix_type full
_refine_ls_number_parameters 245
_refine_ls_number_reflns 4726
_refine_ls_number_restraints 7
_refine_ls_restrained_S_all 1.027
_refine_ls_R_factor_all 0.0735
_refine_ls_R_factor_gt 0.0506
_refine_ls_shift/su_max 0.006
_refine_ls_shift/su_mean 0.001
_refine_ls_structure_factor_coef Fsqd
_refine_ls_weighting_details 'calc w=1/[\s^2^(Fo^2^)+(0.0471P)^2^+0.2592P] where P=(Fo^2^+2Fc^2^)/3'
_refine_ls_weighting_scheme calc
_refine_ls_wR_factor_gt 0.1009
_refine_ls_wR_factor_ref 0.1105
_reflns_number_gt 3681
_reflns_number_total 4726
_reflns_threshold_expression >2sigma(I)
_cod_data_source_file ja043999psi20041001_024354.cif
_cod_data_source_block 2
_cod_depositor_comments
;
The following automatic conversions were performed:

'_refine_ls_hydrogen_treatment' value 'constrained' was replaced with
the value 'constr' as specified in the replacement file
'src/cod-tools/trunk/data/replacement-values/replacement_values.lst'.

Automatic conversion script
Id: cif_fix_values 5376 2017-05-30 11:51:03Z andrius 
;
_cod_database_code 4111530

loop_
_symmetry_equiv_pos_as_xyz
'x, y, z'
'-x+1/2, -y, z+1/2'
'-x, y+1/2, -z+1/2'
'x+1/2, -y+1/2, -z'

loop_
_atom_site_label
_atom_site_type_symbol
_atom_site_fract_x
_atom_site_fract_y
_atom_site_fract_z
_atom_site_U_iso_or_equiv
_atom_site_adp_type
_atom_site_occupancy
_atom_site_symmetry_multiplicity
_atom_site_calc_flag
_atom_site_refinement_flags
_atom_site_disorder_assembly
_atom_site_disorder_group
O1 O -0.0421(2) 0.19954(9) 0.24224(7) 0.0275(3) Uani 1 1 d . . .
O2 O -0.3000(2) 0.28651(9) 0.13197(7) 0.0294(3) Uani 1 1 d . . .
O3 O 0.5686(2) 0.58230(9) 0.08998(7) 0.0296(3) Uani 1 1 d . . .
N1 N 0.0590(2) 0.14489(9) 0.14070(7) 0.0201(3) Uani 1 1 d . . .
N2 N 0.3448(3) 0.67152(10) 0.14515(8) 0.0256(4) Uani 1 1 d . B .
H2N H 0.2381 0.6738 0.1677 0.031 Uiso 1 1 d R . .
C1 C 0.3084(4) 0.07119(14) 0.21706(11) 0.0364(5) Uani 1 1 d . . .
H1A H 0.4163 0.1074 0.1963 0.055 Uiso 1 1 calc R . .
H1B H 0.3658 0.0133 0.2290 0.055 Uiso 1 1 calc R . .
H1C H 0.2576 0.1006 0.2576 0.055 Uiso 1 1 calc R . .
C2 C 0.1311(3) 0.05900(12) 0.16811(10) 0.0254(5) Uani 1 1 d . . .
H2 H 0.1868 0.0243 0.1295 0.031 Uiso 1 1 calc R . .
C3 C -0.0491(4) 0.00663(14) 0.19628(11) 0.0380(6) Uani 1 1 d . . .
H3A H -0.1102 0.0389 0.2340 0.057 Uiso 1 1 calc R . .
H3B H 0.0001 -0.0511 0.2117 0.057 Uiso 1 1 calc R . .
H3C H -0.1537 -0.0017 0.1613 0.057 Uiso 1 1 calc R . .
C4 C 0.3002(3) 0.15355(14) 0.04472(11) 0.0329(5) Uani 1 1 d . . .
H4A H 0.3854 0.1941 0.0712 0.049 Uiso 1 1 calc R . .
H4B H 0.3092 0.1697 -0.0027 0.049 Uiso 1 1 calc R . .
H4C H 0.3501 0.0930 0.0508 0.049 Uiso 1 1 calc R . .
C5 C 0.0768(3) 0.15970(12) 0.06770(9) 0.0240(4) Uani 1 1 d . . .
H5 H 0.0297 0.2215 0.0588 0.029 Uiso 1 1 calc R . .
C6 C -0.0643(4) 0.09898(16) 0.02853(11) 0.0367(5) Uani 1 1 d . . .
H6A H -0.0216 0.0375 0.0355 0.055 Uiso 1 1 calc R . .
H6B H -0.0555 0.1134 -0.0192 0.055 Uiso 1 1 calc R . .
H6C H -0.2071 0.1067 0.0439 0.055 Uiso 1 1 calc R . .
C7 C -0.0263(3) 0.20510(13) 0.18083(9) 0.0214(4) Uani 1 1 d . . .
C8 C -0.1193(3) 0.28798(12) 0.14878(9) 0.0232(4) Uani 1 1 d . . .
C9 C 0.0117(3) 0.36809(12) 0.14453(9) 0.0207(4) Uani 1 1 d . . .
C10 C 0.2217(3) 0.36363(12) 0.16088(9) 0.0217(4) Uani 1 1 d . . .
H10 H 0.2791 0.3098 0.1767 0.026 Uiso 1 1 calc R . .
C11 C 0.3454(3) 0.43694(12) 0.15414(9) 0.0219(4) Uani 1 1 d . . .
H11 H 0.4886 0.4330 0.1644 0.026 Uiso 1 1 calc R . .
C12 C 0.2629(3) 0.51688(12) 0.13248(9) 0.0209(4) Uani 1 1 d . . .
C13 C 0.0529(3) 0.52219(13) 0.11793(9) 0.0227(4) Uani 1 1 d . . .
H13 H -0.0058 0.5771 0.1048 0.027 Uiso 1 1 calc R . .
C14 C -0.0707(3) 0.44787(12) 0.12246(9) 0.0228(4) Uani 1 1 d . . .
H14 H -0.2126 0.4513 0.1104 0.027 Uiso 1 1 calc R . .
C15 C 0.4066(3) 0.59325(12) 0.12105(9) 0.0222(4) Uani 1 1 d . . .
C16 C 0.4650(4) 0.75243(13) 0.13472(11) 0.0311(5) Uani 1 1 d D . .
H16 H 0.6117 0.7318 0.1315 0.037 Uiso 1 1 calc R A 1
C17A C 0.4276(13) 0.8003(7) 0.0705(4) 0.0335(16) Uani 0.527(8) 1 d PD B 1
H17A H 0.4548 0.7577 0.0333 0.040 Uiso 0.527(8) 1 calc PR B 1
C18A C 0.2042(13) 0.8266(6) 0.0663(5) 0.0440(17) Uani 0.527(8) 1 d PD B 1
H18A H 0.1173 0.7736 0.0677 0.066 Uiso 0.527(8) 1 calc PR B 1
H18B H 0.1798 0.8582 0.0242 0.066 Uiso 0.527(8) 1 calc PR B 1
H18C H 0.1697 0.8651 0.1041 0.066 Uiso 0.527(8) 1 calc PR B 1
C19A C 0.5695(14) 0.8794(7) 0.0599(7) 0.049(2) Uani 0.527(8) 1 d PD B 1
H19A H 0.5387 0.9247 0.0935 0.073 Uiso 0.527(8) 1 calc PR B 1
H19B H 0.5471 0.9037 0.0150 0.073 Uiso 0.527(8) 1 calc PR B 1
H19C H 0.7139 0.8606 0.0644 0.073 Uiso 0.527(8) 1 calc PR B 1
C17B C 0.3480(14) 0.8021(7) 0.0759(5) 0.0335(16) Uani 0.473(8) 1 d PD B 2
H17B H 0.3514 0.7610 0.0367 0.040 Uiso 0.473(8) 1 calc PR B 2
C18B C 0.1231(14) 0.8260(7) 0.0860(5) 0.0440(17) Uani 0.473(8) 1 d PD B 2
H18D H 0.1100 0.8650 0.1250 0.066 Uiso 0.473(8) 1 calc PR B 2
H18E H 0.0423 0.7722 0.0935 0.066 Uiso 0.473(8) 1 calc PR B 2
H18F H 0.0712 0.8565 0.0461 0.066 Uiso 0.473(8) 1 calc PR B 2
C19B C 0.4775(15) 0.8821(8) 0.0558(8) 0.049(2) Uani 0.473(8) 1 d PD B 2
H19D H 0.4159 0.9102 0.0163 0.073 Uiso 0.473(8) 1 calc PR B 2
H19E H 0.6186 0.8630 0.0452 0.073 Uiso 0.473(8) 1 calc PR B 2
H19F H 0.4812 0.9245 0.0929 0.073 Uiso 0.473(8) 1 calc PR B 2
C20 C 0.4583(4) 0.80725(16) 0.19821(11) 0.0434(6) Uani 1 1 d . B .
H20A H 0.3175 0.8293 0.2053 0.065 Uiso 1 1 calc R . .
H20B H 0.5537 0.8573 0.1940 0.065 Uiso 1 1 calc R . .
H20C H 0.4995 0.7706 0.2364 0.065 Uiso 1 1 calc R . .

loop_
_atom_site_aniso_label
_atom_site_aniso_U_11
_atom_site_aniso_U_22
_atom_site_aniso_U_33
_atom_site_aniso_U_23
_atom_site_aniso_U_13
_atom_site_aniso_U_12
O1 0.0357(8) 0.0287(7) 0.0182(7) -0.0003(6) 0.0032(6) 0.0004(7)
O2 0.0251(8) 0.0270(7) 0.0360(9) -0.0032(6) -0.0030(7) 0.0023(6)
O3 0.0273(8) 0.0261(8) 0.0353(8) 0.0013(6) 0.0051(7) 0.0045(6)
N1 0.0259(8) 0.0164(7) 0.0180(7) 0.0014(6) 0.0009(7) 0.0006(7)
N2 0.0290(9) 0.0195(8) 0.0284(9) 0.0019(7) 0.0077(8) 0.0019(7)
C1 0.0476(14) 0.0283(12) 0.0334(12) 0.0016(9) -0.0089(11) 0.0091(10)
C2 0.0376(12) 0.0160(9) 0.0227(10) 0.0017(8) 0.0015(9) 0.0016(9)
C3 0.0586(16) 0.0274(11) 0.0281(12) 0.0040(9) 0.0053(11) -0.0149(11)
C4 0.0424(13) 0.0292(11) 0.0270(11) 0.0015(9) 0.0101(10) -0.0006(10)
C5 0.0354(12) 0.0186(9) 0.0181(9) 0.0007(7) 0.0013(9) 0.0027(9)
C6 0.0439(14) 0.0408(12) 0.0255(11) -0.0055(9) -0.0078(10) -0.0007(12)
C7 0.0206(10) 0.0217(9) 0.0219(10) -0.0013(8) -0.0010(8) -0.0031(8)
C8 0.0250(11) 0.0257(10) 0.0191(9) -0.0046(8) 0.0014(8) 0.0033(8)
C9 0.0253(10) 0.0206(9) 0.0163(9) -0.0040(7) 0.0002(8) 0.0017(7)
C10 0.0277(11) 0.0190(9) 0.0183(9) -0.0010(7) -0.0009(8) 0.0061(8)
C11 0.0235(10) 0.0231(10) 0.0191(10) -0.0020(8) -0.0006(8) 0.0068(8)
C12 0.0254(10) 0.0210(9) 0.0163(9) -0.0020(7) 0.0010(8) 0.0028(8)
C13 0.0275(11) 0.0214(9) 0.0192(9) 0.0002(7) -0.0003(8) 0.0079(9)
C14 0.0233(10) 0.0243(10) 0.0209(9) -0.0029(8) -0.0017(8) 0.0047(8)
C15 0.0268(11) 0.0218(9) 0.0181(9) 0.0027(7) -0.0031(8) 0.0059(8)
C16 0.0363(12) 0.0182(10) 0.0389(12) 0.0047(9) 0.0071(10) 0.0031(9)
C17A 0.053(5) 0.0253(13) 0.0224(17) 0.0017(13) 0.013(3) -0.009(4)
C18A 0.047(5) 0.0317(15) 0.053(5) 0.006(3) -0.022(3) -0.001(3)
C19A 0.075(6) 0.0328(16) 0.038(2) 0.0081(14) 0.008(5) -0.021(5)
C17B 0.053(5) 0.0253(13) 0.0224(17) 0.0017(13) 0.013(3) -0.009(4)
C18B 0.047(5) 0.0317(15) 0.053(5) 0.006(3) -0.022(3) -0.001(3)
C19B 0.075(6) 0.0328(16) 0.038(2) 0.0081(14) 0.008(5) -0.021(5)
C20 0.0630(16) 0.0356(12) 0.0315(12) 0.0062(10) -0.0145(12) -0.0183(12)

loop_
_atom_type_symbol
_atom_type_description
_atom_type_scat_dispersion_real
_atom_type_scat_dispersion_imag
_atom_type_scat_source
C C 0.0033 0.0016 'International Tables Vol C Tables 4.2.6.8 and 6.1.1.4'
H H 0.0000 0.0000 'International Tables Vol C Tables 4.2.6.8 and 6.1.1.4'
N N 0.0061 0.0033 'International Tables Vol C Tables 4.2.6.8 and 6.1.1.4'
O O 0.0106 0.0060 'International Tables Vol C Tables 4.2.6.8 and 6.1.1.4'

loop_
_geom_angle_atom_site_label_1
_geom_angle_atom_site_label_2
_geom_angle_atom_site_label_3
_geom_angle
C7 N1 C5 121.41(15)
C7 N1 C2 120.43(15)
C5 N1 C2 118.11(14)
C15 N2 C16 122.01(16)
N1 C2 C3 110.67(17)
N1 C2 C1 111.59(16)
C3 C2 C1 113.87(18)
N1 C5 C6 111.74(16)
N1 C5 C4 111.26(16)
C6 C5 C4 112.34(17)
O1 C7 N1 125.84(18)
O1 C7 C8 116.03(16)
N1 C7 C8 118.11(16)
O2 C8 C9 123.27(18)
O2 C8 C7 118.55(17)
C9 C8 C7 118.02(16)
C14 C9 C10 119.18(18)
C14 C9 C8 120.65(17)
C10 C9 C8 120.15(17)
C11 C10 C9 120.20(17)
C10 C11 C12 120.67(18)
C13 C12 C11 119.28(18)
C13 C12 C15 121.88(17)
C11 C12 C15 118.71(17)
C14 C13 C12 120.23(17)
C13 C14 C9 120.37(17)
O3 C15 N2 123.70(18)
O3 C15 C12 120.05(17)
N2 C15 C12 116.24(16)
N2 C16 C17A 116.2(4)
N2 C16 C20 108.87(17)
C17A C16 C20 116.6(4)
N2 C16 C17B 104.4(4)
C17A C16 C17B 19.4(4)
C20 C16 C17B 110.3(5)
C16 C17A C18A 109.5(5)
C16 C17A C19A 113.8(8)
C18A C17A C19A 111.3(7)
C18B C17B C19B 111.9(8)
C18B C17B C16 118.3(6)
C19B C17B C16 108.0(8)

loop_
_geom_bond_atom_site_label_1
_geom_bond_atom_site_label_2
_geom_bond_distance
O1 C7 1.233(2)
O2 C8 1.216(2)
O3 C15 1.228(2)
N1 C7 1.333(2)
N1 C5 1.479(2)
N1 C2 1.486(2)
N2 C15 1.340(2)
N2 C16 1.465(3)
C1 C2 1.518(3)
C2 C3 1.517(3)
C4 C5 1.518(3)
C5 C6 1.513(3)
C7 C8 1.531(3)
C8 C9 1.482(3)
C9 C14 1.391(3)
C9 C10 1.398(3)
C10 C11 1.374(3)
C11 C12 1.391(3)
C12 C13 1.391(3)
C12 C15 1.500(3)
C13 C14 1.383(3)
C16 C17A 1.492(8)
C16 C20 1.516(3)
C16 C17B 1.587(9)
C17A C18A 1.500(8)
C17A C19A 1.523(9)
C17B C18B 1.512(8)
C17B C19B 1.527(10)

loop_
_geom_hbond_atom_site_label_D
_geom_hbond_atom_site_label_H
_geom_hbond_atom_site_label_A
_geom_hbond_distance_DH
_geom_hbond_distance_HA
_geom_hbond_distance_DA
_geom_hbond_angle_DHA
_geom_hbond_site_symmetry_A
N2 H2N O1 0.82 2.23 3.011(2) 157.1 3

loop_
_geom_torsion_atom_site_label_1
_geom_torsion_atom_site_label_2
_geom_torsion_atom_site_label_3
_geom_torsion_atom_site_label_4
_geom_torsion
C7 N1 C2 C3 63.4(2)
C5 N1 C2 C3 -114.18(19)
C7 N1 C2 C1 -64.6(2)
C5 N1 C2 C1 117.91(19)
C7 N1 C5 C6 -111.0(2)
C2 N1 C5 C6 66.5(2)
C7 N1 C5 C4 122.54(19)
C2 N1 C5 C4 -59.9(2)
C5 N1 C7 O1 -177.76(19)
C2 N1 C7 O1 4.8(3)
C5 N1 C7 C8 4.1(3)
C2 N1 C7 C8 -173.36(16)
O1 C7 C8 O2 -88.8(2)
N1 C7 C8 O2 89.5(2)
O1 C7 C8 C9 86.7(2)
N1 C7 C8 C9 -95.0(2)
O2 C8 C9 C14 2.0(3)
C7 C8 C9 C14 -173.21(17)
O2 C8 C9 C10 -176.08(18)
C7 C8 C9 C10 8.7(2)
C14 C9 C10 C11 -1.0(3)
C8 C9 C10 C11 177.12(17)
C9 C10 C11 C12 1.5(3)
C10 C11 C12 C13 0.3(3)
C10 C11 C12 C15 -175.56(16)
C11 C12 C13 C14 -2.5(3)
C15 C12 C13 C14 173.22(17)
C12 C13 C14 C9 2.9(3)
C10 C9 C14 C13 -1.2(3)
C8 C9 C14 C13 -179.31(17)
C16 N2 C15 O3 1.7(3)
C16 N2 C15 C12 -176.96(17)
C13 C12 C15 O3 -129.75(19)
C11 C12 C15 O3 46.0(3)
C13 C12 C15 N2 48.9(3)
C11 C12 C15 N2 -135.33(18)
C15 N2 C16 C17A 85.1(4)
C15 N2 C16 C20 -140.8(2)
C15 N2 C16 C17B 101.5(4)
N2 C16 C17A C18A 59.6(8)
C20 C16 C17A C18A -71.0(8)
C17B C16 C17A C18A 4.0(19)
N2 C16 C17A C19A -175.2(6)
C20 C16 C17A C19A 54.3(7)
C17B C16 C17A C19A 129(3)
N2 C16 C17B C18B 58.5(10)
C17A C16 C17B C18B -171(3)
C20 C16 C17B C18B -58.3(10)
N2 C16 C17B C19B -173.2(7)
C17A C16 C17B C19B -43(2)
C20 C16 C17B C19B 70.0(8)
